data_1516500
loop_
_publ_author_name
'Furukawa, Shunsuke'
'Haga, Shunsuke'
'Kobayashi, Junji'
'Kawashima, Takayuki'

_publ_section_title
;
 Synthesis of \p-Extended Dibenzophospholes by Intramolecular Radical
 Cyclization and Their Properties.
;
_journal_issue 12
_journal_name_full 'Organic letters'
_journal_page_first 3228
_journal_page_last 3231
_journal_paper_doi 10.1021/ol501189u
_journal_volume 16
_journal_year 2014
_chemical_formula_moiety 'C38 H36 P2 S2'
_chemical_formula_sum 'C38 H36 P2 S2'
_chemical_formula_weight 618.73
_space_group_IT_number 2
_symmetry_cell_setting triclinic
_symmetry_space_group_name_Hall '-P 1'
_symmetry_space_group_name_H-M 'P -1'
_atom_sites_solution_hydrogens geom
_atom_sites_solution_primary direct
_atom_sites_solution_secondary difmap
_audit_creation_method SHELXL-97
_cell_angle_alpha 109.378(6)
_cell_angle_beta 91.446(5)
_cell_angle_gamma 107.726(6)
_cell_formula_units_Z 2
_cell_length_a 9.151(5)
_cell_length_b 12.814(8)
_cell_length_c 15.408(9)
_cell_measurement_temperature 120(2)
_cell_volume 1607.4(16)
_computing_structure_refinement 'SHELXL-97 (Sheldrick, 1997)'
_computing_structure_solution 'SHELXS-97 (Sheldrick, 1990)'
_diffrn_ambient_temperature 120(2)
_diffrn_measured_fraction_theta_full 0.966
_diffrn_measured_fraction_theta_max 0.966
_diffrn_radiation_monochromator graphite
_diffrn_radiation_source 'fine-focus sealed tube'
_diffrn_radiation_type MoKa
_diffrn_radiation_wavelength 0.71070
_diffrn_reflns_av_R_equivalents 0.0244
_diffrn_reflns_av_sigmaI/netI 0.0489
_diffrn_reflns_limit_h_max 10
_diffrn_reflns_limit_h_min -10
_diffrn_reflns_limit_k_max 13
_diffrn_reflns_limit_k_min -15
_diffrn_reflns_limit_l_max 17
_diffrn_reflns_limit_l_min -18
_diffrn_reflns_number 10287
_diffrn_reflns_theta_full 25.00
_diffrn_reflns_theta_max 25.00
_diffrn_reflns_theta_min 3.29
_exptl_absorpt_coefficient_mu 0.292
_exptl_absorpt_correction_T_max 0.9714
_exptl_absorpt_correction_T_min 0.8923
_exptl_absorpt_correction_type multi-scan
_exptl_absorpt_process_details
;
Jacobson, R. (1998) Private communication
;
_exptl_crystal_colour yellow
_exptl_crystal_density_diffrn 1.278
_exptl_crystal_density_method 'not measured'
_exptl_crystal_F_000 652
_exptl_crystal_size_max 0.40
_exptl_crystal_size_mid 0.20
_exptl_crystal_size_min 0.10
_refine_diff_density_max 0.529
_refine_diff_density_min -0.344
_refine_diff_density_rms 0.056
_refine_ls_extinction_method none
_refine_ls_goodness_of_fit_ref 1.038
_refine_ls_hydrogen_treatment mixed
_refine_ls_matrix_type full
_refine_ls_number_parameters 381
_refine_ls_number_reflns 5462
_refine_ls_number_restraints 0
_refine_ls_restrained_S_all 1.038
_refine_ls_R_factor_all 0.0446
_refine_ls_R_factor_gt 0.0374
_refine_ls_shift/su_max 0.001
_refine_ls_shift/su_mean 0.000
_refine_ls_structure_factor_coef Fsqd
_refine_ls_weighting_details 'calc w=1/[\s^2^(Fo^2^)+(0.0598P)^2^+0.5554P] where P=(Fo^2^+2Fc^2^)/3'
_refine_ls_weighting_scheme calc
_refine_ls_wR_factor_gt 0.1053
_refine_ls_wR_factor_ref 0.1117
_reflns_number_gt 4636
_reflns_number_total 5462
_reflns_threshold_expression >2sigma(I)
_cod_data_source_file ol501189u_si_002.cif
_cod_data_source_block trpoles20128
_cod_depositor_comments 'Adding full bibliography for 1516499--1516500.cif.'
_cod_original_cell_volume 1607.3(16)
_cod_database_code 1516500

loop_
_symmetry_equiv_pos_as_xyz
'x, y, z'
'-x, -y, -z'

loop_
_atom_site_label
_atom_site_type_symbol
_atom_site_fract_x
_atom_site_fract_y
_atom_site_fract_z
_atom_site_U_iso_or_equiv
_atom_site_adp_type
_atom_site_occupancy
_atom_site_symmetry_multiplicity
_atom_site_calc_flag
_atom_site_refinement_flags
P1 P -0.03518(6) -0.26619(4) -0.03541(3) 0.01374(14) Uani 1 1 d .
S1 S 0.12126(6) -0.32818(5) -0.09467(4) 0.02299(15) Uani 1 1 d .
P2 P 0.30653(6) 0.23096(4) 0.44996(4) 0.01766(14) Uani 1 1 d .
S2 S 0.33920(7) 0.15524(5) 0.53564(4) 0.02826(16) Uani 1 1 d .
C1 C -0.0351(2) -0.23248(16) 0.08813(13) 0.0138(4) Uani 1 1 d .
C2 C -0.0493(2) -0.30752(17) 0.13727(13) 0.0166(4) Uani 1 1 d .
H1 H -0.0522 -0.3859 0.1064 0.020 Uiso 1 1 calc R
C3 C -0.0593(2) -0.26756(17) 0.23213(13) 0.0165(4) Uani 1 1 d .
C4 C -0.0555(2) -0.15207(18) 0.27520(13) 0.0187(4) Uani 1 1 d .
H2 H -0.0634 -0.1245 0.3396 0.022 Uiso 1 1 calc R
C5 C -0.0404(2) -0.07613(17) 0.22669(13) 0.0167(4) Uani 1 1 d .
H3 H -0.0372 0.0023 0.2577 0.020 Uiso 1 1 calc R
C6 C -0.0301(2) -0.11632(17) 0.13226(13) 0.0146(4) Uani 1 1 d .
C7 C -0.0153(2) -0.04927(17) 0.06914(13) 0.0144(4) Uani 1 1 d .
C8 C -0.0159(2) -0.11676(17) -0.02391(13) 0.0144(4) Uani 1 1 d .
C9 C 0.0006(2) 0.06897(17) 0.09353(13) 0.0161(4) Uani 1 1 d .
H4 H 0.0010 0.1157 0.1561 0.019 Uiso 1 1 calc R
C10 C 0.3874(2) 0.20155(18) 0.34208(14) 0.0186(4) Uani 1 1 d .
C11 C 0.3571(2) 0.09385(18) 0.27047(14) 0.0205(4) Uani 1 1 d .
H5 H 0.2905 0.0244 0.2767 0.025 Uiso 1 1 calc R
C12 C 0.4248(2) 0.08800(19) 0.18935(14) 0.0214(5) Uani 1 1 d .
C13 C 0.5260(2) 0.19248(19) 0.18442(14) 0.0233(5) Uani 1 1 d .
H6 H 0.5747 0.1895 0.1303 0.028 Uiso 1 1 calc R
C14 C 0.5573(2) 0.29987(19) 0.25574(14) 0.0215(4) Uani 1 1 d .
H7 H 0.6267 0.3690 0.2504 0.026 Uiso 1 1 calc R
C15 C 0.4858(2) 0.30558(17) 0.33550(14) 0.0178(4) Uani 1 1 d .
C16 C 0.4998(2) 0.41113(18) 0.41711(13) 0.0171(4) Uani 1 1 d .
C17 C 0.4105(2) 0.38689(17) 0.48567(14) 0.0167(4) Uani 1 1 d .
C18 C 0.4100(2) 0.47360(17) 0.56821(14) 0.0178(4) Uani 1 1 d .
H8 H 0.3496 0.4550 0.6137 0.021 Uiso 1 1 calc R
C19 C -0.2321(2) -0.35820(17) -0.08682(14) 0.0182(4) Uani 1 1 d .
C20 C -0.2603(3) -0.44442(19) -0.17458(15) 0.0284(5) Uani 1 1 d .
H9 H -0.1772 -0.4513 -0.2093 0.034 Uiso 1 1 calc R
C21 C -0.4095(3) -0.5202(2) -0.21126(18) 0.0390(6) Uani 1 1 d .
H10 H -0.4292 -0.5787 -0.2715 0.047 Uiso 1 1 calc R
C22 C -0.5299(3) -0.5107(2) -0.1601(2) 0.0413(7) Uani 1 1 d .
H11 H -0.6313 -0.5653 -0.1841 0.050 Uiso 1 1 calc R
C23 C -0.5043(3) -0.4229(2) -0.07474(19) 0.0391(6) Uani 1 1 d .
H12 H -0.5885 -0.4148 -0.0413 0.047 Uiso 1 1 calc R
C24 C -0.3553(3) -0.3463(2) -0.03769(16) 0.0293(5) Uani 1 1 d .
H13 H -0.3372 -0.2857 0.0213 0.035 Uiso 1 1 calc R
C25 C 0.1050(2) 0.21008(17) 0.41716(13) 0.0175(4) Uani 1 1 d .
C26 C -0.0126(2) 0.14164(18) 0.45017(14) 0.0205(4) Uani 1 1 d .
H14 H 0.0121 0.1063 0.4913 0.025 Uiso 1 1 calc R
C27 C -0.1669(2) 0.12509(18) 0.42273(15) 0.0250(5) Uani 1 1 d .
H15 H -0.2477 0.0786 0.4452 0.030 Uiso 1 1 calc R
C28 C -0.2020(2) 0.17687(19) 0.36247(15) 0.0257(5) Uani 1 1 d .
H16 H -0.3071 0.1660 0.3442 0.031 Uiso 1 1 calc R
C29 C -0.0850(2) 0.24442(19) 0.32864(15) 0.0242(5) Uani 1 1 d .
H17 H -0.1103 0.2789 0.2870 0.029 Uiso 1 1 calc R
C30 C 0.0682(2) 0.26137(17) 0.35563(14) 0.0198(4) Uani 1 1 d .
H18 H 0.1484 0.3076 0.3326 0.024 Uiso 1 1 calc R
C31 C -0.0748(2) -0.34659(18) 0.28775(14) 0.0199(4) Uani 1 1 d .
H19 H -0.1282 -0.4287 0.2462 0.024 Uiso 1 1 calc R
H20 H -0.1405 -0.3262 0.3364 0.024 Uiso 1 1 calc R
C32 C 0.0796(2) -0.33841(18) 0.33390(14) 0.0208(4) Uani 1 1 d .
H21 H 0.1357 -0.2560 0.3739 0.025 Uiso 1 1 calc R
H22 H 0.1439 -0.3630 0.2856 0.025 Uiso 1 1 calc R
C33 C 0.0551(3) -0.41627(19) 0.39264(15) 0.0256(5) Uani 1 1 d .
H23 H -0.0056 -0.3890 0.4424 0.031 Uiso 1 1 calc R
H24 H -0.0065 -0.4976 0.3529 0.031 Uiso 1 1 calc R
C34 C 0.2050(3) -0.4166(2) 0.43671(17) 0.0348(6) Uani 1 1 d .
H25 H 0.2626 -0.4488 0.3879 0.052 Uiso 1 1 calc R
H26 H 0.1815 -0.4649 0.4756 0.052 Uiso 1 1 calc R
H27 H 0.2679 -0.3361 0.4751 0.052 Uiso 1 1 calc R
C35 C 0.3949(3) -0.02588(19) 0.11034(15) 0.0265(5) Uani 1 1 d .
H28 H 0.3861 -0.0123 0.0511 0.032 Uiso 1 1 calc R
H29 H 0.2943 -0.0816 0.1131 0.032 Uiso 1 1 calc R
C36 C 0.5217(3) -0.0823(2) 0.11051(17) 0.0344(6) Uani 1 1 d .
H30 H 0.4998 -0.1518 0.0528 0.041 Uiso 1 1 calc R
H31 H 0.6229 -0.0256 0.1100 0.041 Uiso 1 1 calc R
C37 C 0.5338(3) -0.1198(2) 0.19370(19) 0.0397(6) Uani 1 1 d .
H32 H 0.6209 -0.1510 0.1903 0.048 Uiso 1 1 calc R
H33 H 0.5592 -0.0496 0.2511 0.048 Uiso 1 1 calc R
C38 C 0.3905(3) -0.2105(3) 0.2010(2) 0.0526(8) Uani 1 1 d .
H34 H 0.3053 -0.1784 0.2097 0.079 Uiso 1 1 calc R
H35 H 0.4101 -0.2325 0.2543 0.079 Uiso 1 1 calc R
H36 H 0.3626 -0.2799 0.1440 0.079 Uiso 1 1 calc R

loop_
_atom_site_aniso_label
_atom_site_aniso_U_11
_atom_site_aniso_U_22
_atom_site_aniso_U_33
_atom_site_aniso_U_23
_atom_site_aniso_U_13
_atom_site_aniso_U_12
P1 0.0164(3) 0.0115(3) 0.0125(2) 0.0037(2) 0.00293(19) 0.0041(2)
S1 0.0231(3) 0.0230(3) 0.0252(3) 0.0075(2) 0.0108(2) 0.0115(2)
P2 0.0183(3) 0.0156(3) 0.0190(3) 0.0074(2) 0.0040(2) 0.0040(2)
S2 0.0317(3) 0.0278(3) 0.0320(3) 0.0195(3) 0.0041(2) 0.0094(2)
C1 0.0141(9) 0.0144(10) 0.0136(9) 0.0052(8) 0.0024(7) 0.0054(8)
C2 0.0151(9) 0.0151(10) 0.0192(10) 0.0061(8) 0.0015(8) 0.0045(8)
C3 0.0140(9) 0.0185(11) 0.0188(10) 0.0106(8) 0.0019(8) 0.0038(8)
C4 0.0210(10) 0.0207(11) 0.0127(9) 0.0055(8) 0.0030(8) 0.0048(8)
C5 0.0211(10) 0.0138(10) 0.0143(9) 0.0040(8) 0.0020(8) 0.0055(8)
C6 0.0140(9) 0.0148(10) 0.0144(9) 0.0054(8) 0.0009(7) 0.0039(8)
C7 0.0142(9) 0.0149(10) 0.0140(9) 0.0061(8) 0.0028(7) 0.0035(8)
C8 0.0146(9) 0.0125(10) 0.0152(9) 0.0047(8) 0.0026(7) 0.0035(7)
C9 0.0202(10) 0.0148(10) 0.0110(9) 0.0029(8) 0.0032(8) 0.0046(8)
C10 0.0161(10) 0.0191(11) 0.0213(10) 0.0080(9) 0.0038(8) 0.0059(8)
C11 0.0170(10) 0.0193(11) 0.0256(11) 0.0084(9) 0.0037(8) 0.0059(8)
C12 0.0182(10) 0.0240(12) 0.0240(11) 0.0079(9) 0.0034(8) 0.0103(9)
C13 0.0228(11) 0.0269(12) 0.0208(11) 0.0088(9) 0.0066(9) 0.0085(9)
C14 0.0206(10) 0.0222(11) 0.0219(10) 0.0100(9) 0.0044(8) 0.0050(9)
C15 0.0165(10) 0.0184(11) 0.0201(10) 0.0084(8) 0.0013(8) 0.0062(8)
C16 0.0156(9) 0.0205(11) 0.0181(10) 0.0089(8) 0.0006(8) 0.0078(8)
C17 0.0145(9) 0.0166(10) 0.0204(10) 0.0095(8) -0.0001(8) 0.0039(8)
C18 0.0161(10) 0.0193(11) 0.0190(10) 0.0096(8) 0.0032(8) 0.0043(8)
C19 0.0201(10) 0.0156(10) 0.0195(10) 0.0080(8) 0.0001(8) 0.0053(8)
C20 0.0299(12) 0.0223(12) 0.0268(12) 0.0027(9) -0.0017(9) 0.0073(10)
C21 0.0422(15) 0.0251(13) 0.0376(14) 0.0033(11) -0.0170(12) 0.0051(11)
C22 0.0247(13) 0.0377(15) 0.0558(17) 0.0242(14) -0.0153(12) -0.0041(11)
C23 0.0197(12) 0.0557(17) 0.0476(16) 0.0290(14) 0.0027(11) 0.0087(11)
C24 0.0217(11) 0.0360(14) 0.0283(12) 0.0107(10) 0.0016(9) 0.0081(10)
C25 0.0199(10) 0.0126(10) 0.0163(10) 0.0017(8) 0.0039(8) 0.0039(8)
C26 0.0245(11) 0.0166(11) 0.0173(10) 0.0036(8) 0.0048(8) 0.0048(8)
C27 0.0224(11) 0.0202(12) 0.0272(11) 0.0053(9) 0.0073(9) 0.0030(9)
C28 0.0190(11) 0.0218(12) 0.0316(12) 0.0034(9) 0.0017(9) 0.0070(9)
C29 0.0286(12) 0.0198(11) 0.0235(11) 0.0057(9) 0.0015(9) 0.0096(9)
C30 0.0227(11) 0.0161(11) 0.0203(10) 0.0063(8) 0.0055(8) 0.0059(8)
C31 0.0223(10) 0.0204(11) 0.0203(10) 0.0118(9) 0.0034(8) 0.0064(9)
C32 0.0246(11) 0.0206(11) 0.0209(10) 0.0102(9) 0.0033(8) 0.0099(9)
C33 0.0326(12) 0.0245(12) 0.0253(11) 0.0136(9) 0.0025(9) 0.0121(10)
C34 0.0419(14) 0.0368(15) 0.0322(13) 0.0140(11) -0.0016(11) 0.0209(12)
C35 0.0239(11) 0.0260(12) 0.0235(11) 0.0050(9) 0.0034(9) 0.0040(9)
C36 0.0368(14) 0.0252(13) 0.0367(13) 0.0030(11) 0.0105(11) 0.0122(11)
C37 0.0331(14) 0.0328(14) 0.0504(16) 0.0083(12) -0.0003(12) 0.0149(11)
C38 0.0525(18) 0.0408(17) 0.070(2) 0.0280(15) 0.0065(15) 0.0138(14)

loop_
_atom_type_symbol
_atom_type_description
_atom_type_scat_dispersion_real
_atom_type_scat_dispersion_imag
_atom_type_scat_source
C C 0.0033 0.0016 'International Tables Vol C Tables 4.2.6.8 and 6.1.1.4'
H H 0.0000 0.0000 'International Tables Vol C Tables 4.2.6.8 and 6.1.1.4'
P P 0.1023 0.0942 'International Tables Vol C Tables 4.2.6.8 and 6.1.1.4'
S S 0.1246 0.1234 'International Tables Vol C Tables 4.2.6.8 and 6.1.1.4'

loop_
_geom_angle_atom_site_label_1
_geom_angle_atom_site_label_2
_geom_angle_atom_site_label_3
_geom_angle
_geom_angle_site_symmetry_1
_geom_angle_site_symmetry_3
C1 P1 C19 104.82(9) . .
C1 P1 C8 91.79(9) . .
C19 P1 C8 108.03(9) . .
C1 P1 S1 118.97(7) . .
C19 P1 S1 113.77(8) . .
C8 P1 S1 116.87(7) . .
C10 P2 C17 91.81(9) . .
C10 P2 C25 105.07(9) . .
C17 P2 C25 106.73(9) . .
C10 P2 S2 119.62(8) . .
C17 P2 S2 116.32(8) . .
C25 P2 S2 114.45(7) . .
C2 C1 C6 121.12(18) . .
C2 C1 P1 128.12(15) . .
C6 C1 P1 110.60(14) . .
C1 C2 C3 119.85(18) . .
C1 C2 H1 120.1 . .
C3 C2 H1 120.1 . .
C2 C3 C4 118.54(17) . .
C2 C3 C31 121.32(18) . .
C4 C3 C31 120.14(18) . .
C5 C4 C3 122.01(18) . .
C5 C4 H2 119.0 . .
C3 C4 H2 119.0 . .
C6 C5 C4 119.20(18) . .
C6 C5 H3 120.4 . .
C4 C5 H3 120.4 . .
C5 C6 C1 119.27(17) . .
C5 C6 C7 126.99(18) . .
C1 C6 C7 113.74(17) . .
C9 C7 C8 119.84(17) . .
C9 C7 C6 126.91(17) . .
C8 C7 C6 113.24(17) . .
C9 C8 C7 121.88(18) 2 .
C9 C8 P1 127.62(15) 2 .
C7 C8 P1 110.49(14) . .
C8 C9 C7 118.28(18) 2 .
C8 C9 H4 120.9 2 .
C7 C9 H4 120.9 . .
C11 C10 C15 121.54(19) . .
C11 C10 P2 127.65(16) . .
C15 C10 P2 110.77(15) . .
C10 C11 C12 119.98(19) . .
C10 C11 H5 120.0 . .
C12 C11 H5 120.0 . .
C11 C12 C13 117.94(19) . .
C11 C12 C35 121.79(19) . .
C13 C12 C35 120.25(19) . .
C14 C13 C12 122.31(19) . .
C14 C13 H6 118.8 . .
C12 C13 H6 118.8 . .
C13 C14 C15 119.44(19) . .
C13 C14 H7 120.3 . .
C15 C14 H7 120.3 . .
C14 C15 C10 118.75(19) . .
C14 C15 C16 127.64(18) . .
C10 C15 C16 113.61(18) . .
C18 C16 C17 119.29(18) 2_666 .
C18 C16 C15 127.23(18) 2_666 .
C17 C16 C15 113.48(18) . .
C18 C17 C16 122.42(19) . .
C18 C17 P2 127.24(16) . .
C16 C17 P2 110.33(15) . .
C17 C18 C16 118.29(18) . 2_666
C17 C18 H8 120.9 . .
C16 C18 H8 120.9 2_666 .
C20 C19 C24 119.6(2) . .
C20 C19 P1 119.84(16) . .
C24 C19 P1 120.49(17) . .
C21 C20 C19 119.9(2) . .
C21 C20 H9 120.0 . .
C19 C20 H9 120.0 . .
C22 C21 C20 119.9(2) . .
C22 C21 H10 120.1 . .
C20 C21 H10 120.1 . .
C23 C22 C21 120.6(2) . .
C23 C22 H11 119.7 . .
C21 C22 H11 119.7 . .
C22 C23 C24 119.8(2) . .
C22 C23 H12 120.1 . .
C24 C23 H12 120.1 . .
C23 C24 C19 120.1(2) . .
C23 C24 H13 120.0 . .
C19 C24 H13 120.0 . .
C26 C25 C30 120.03(19) . .
C26 C25 P2 120.75(16) . .
C30 C25 P2 119.20(15) . .
C25 C26 C27 119.8(2) . .
C25 C26 H14 120.1 . .
C27 C26 H14 120.1 . .
C28 C27 C26 119.8(2) . .
C28 C27 H15 120.1 . .
C26 C27 H15 120.1 . .
C27 C28 C29 120.7(2) . .
C27 C28 H16 119.7 . .
C29 C28 H16 119.7 . .
C30 C29 C28 119.9(2) . .
C30 C29 H17 120.0 . .
C28 C29 H17 120.0 . .
C29 C30 C25 119.86(19) . .
C29 C30 H18 120.1 . .
C25 C30 H18 120.1 . .
C3 C31 C32 113.72(16) . .
C3 C31 H19 108.8 . .
C32 C31 H19 108.8 . .
C3 C31 H20 108.8 . .
C32 C31 H20 108.8 . .
H19 C31 H20 107.7 . .
C31 C32 C33 111.00(17) . .
C31 C32 H21 109.4 . .
C33 C32 H21 109.4 . .
C31 C32 H22 109.4 . .
C33 C32 H22 109.4 . .
H21 C32 H22 108.0 . .
C34 C33 C32 113.53(19) . .
C34 C33 H23 108.9 . .
C32 C33 H23 108.9 . .
C34 C33 H24 108.9 . .
C32 C33 H24 108.9 . .
H23 C33 H24 107.7 . .
C33 C34 H25 109.5 . .
C33 C34 H26 109.5 . .
H25 C34 H26 109.5 . .
C33 C34 H27 109.5 . .
H25 C34 H27 109.5 . .
H26 C34 H27 109.5 . .
C12 C35 C36 113.80(18) . .
C12 C35 H28 108.8 . .
C36 C35 H28 108.8 . .
C12 C35 H29 108.8 . .
C36 C35 H29 108.8 . .
H28 C35 H29 107.7 . .
C37 C36 C35 113.67(19) . .
C37 C36 H30 108.8 . .
C35 C36 H30 108.8 . .
C37 C36 H31 108.8 . .
C35 C36 H31 108.8 . .
H30 C36 H31 107.7 . .
C38 C37 C36 114.9(2) . .
C38 C37 H32 108.6 . .
C36 C37 H32 108.6 . .
C38 C37 H33 108.6 . .
C36 C37 H33 108.6 . .
H32 C37 H33 107.5 . .
C37 C38 H34 109.5 . .
C37 C38 H35 109.5 . .
H34 C38 H35 109.5 . .
C37 C38 H36 109.5 . .
H34 C38 H36 109.5 . .
H35 C38 H36 109.5 . .

loop_
_geom_bond_atom_site_label_1
_geom_bond_atom_site_label_2
_geom_bond_distance
_geom_bond_site_symmetry_2
P1 C1 1.807(2) .
P1 C19 1.811(2) .
P1 C8 1.816(2) .
P1 S1 1.9471(10) .
P2 C10 1.808(2) .
P2 C17 1.813(2) .
P2 C25 1.814(2) .
P2 S2 1.9444(11) .
C1 C2 1.388(3) .
C1 C6 1.402(3) .
C2 C3 1.395(3) .
C2 H1 0.9500 .
C3 C4 1.396(3) .
C3 C31 1.508(3) .
C4 C5 1.390(3) .
C4 H2 0.9500 .
C5 C6 1.389(3) .
C5 H3 0.9500 .
C6 C7 1.481(3) .
C7 C9 1.394(3) .
C7 C8 1.406(3) .
C8 C9 1.392(3) 2
C9 C8 1.392(3) 2
C9 H4 0.9500 .
C10 C11 1.393(3) .
C10 C15 1.401(3) .
C11 C12 1.399(3) .
C11 H5 0.9500 .
C12 C13 1.404(3) .
C12 C35 1.499(3) .
C13 C14 1.387(3) .
C13 H6 0.9500 .
C14 C15 1.398(3) .
C14 H7 0.9500 .
C15 C16 1.478(3) .
C16 C18 1.393(3) 2_666
C16 C17 1.409(3) .
C17 C18 1.385(3) .
C18 C16 1.393(3) 2_666
C18 H8 0.9500 .
C19 C20 1.390(3) .
C19 C24 1.392(3) .
C20 C21 1.385(3) .
C20 H9 0.9500 .
C21 C22 1.383(4) .
C21 H10 0.9500 .
C22 C23 1.376(4) .
C22 H11 0.9500 .
C23 C24 1.387(3) .
C23 H12 0.9500 .
C24 H13 0.9500 .
C25 C26 1.391(3) .
C25 C30 1.406(3) .
C26 C27 1.395(3) .
C26 H14 0.9500 .
C27 C28 1.389(3) .
C27 H15 0.9500 .
C28 C29 1.389(3) .
C28 H16 0.9500 .
C29 C30 1.382(3) .
C29 H17 0.9500 .
C30 H18 0.9500 .
C31 C32 1.524(3) .
C31 H19 0.9900 .
C31 H20 0.9900 .
C32 C33 1.529(3) .
C32 H21 0.9900 .
C32 H22 0.9900 .
C33 C34 1.517(3) .
C33 H23 0.9900 .
C33 H24 0.9900 .
C34 H25 0.9800 .
C34 H26 0.9800 .
C34 H27 0.9800 .
C35 C36 1.544(3) .
C35 H28 0.9900 .
C35 H29 0.9900 .
C36 C37 1.523(4) .
C36 H30 0.9900 .
C36 H31 0.9900 .
C37 C38 1.500(4) .
C37 H32 0.9900 .
C37 H33 0.9900 .
C38 H34 0.9800 .
C38 H35 0.9800 .
C38 H36 0.9800 .

loop_
_geom_torsion_atom_site_label_1
_geom_torsion_atom_site_label_2
_geom_torsion_atom_site_label_3
_geom_torsion_atom_site_label_4
_geom_torsion
_geom_torsion_site_symmetry_1
_geom_torsion_site_symmetry_4
C19 P1 C1 C2 69.61(19) . .
C8 P1 C1 C2 178.79(18) . .
S1 P1 C1 C2 -58.92(19) . .
C19 P1 C1 C6 -105.77(15) . .
C8 P1 C1 C6 3.40(15) . .
S1 P1 C1 C6 125.69(12) . .
C6 C1 C2 C3 0.2(3) . .
P1 C1 C2 C3 -174.78(15) . .
C1 C2 C3 C4 0.3(3) . .
C1 C2 C3 C31 -179.99(17) . .
C2 C3 C4 C5 -0.7(3) . .
C31 C3 C4 C5 179.62(18) . .
C3 C4 C5 C6 0.5(3) . .
C4 C5 C6 C1 0.0(3) . .
C4 C5 C6 C7 179.34(18) . .
C2 C1 C6 C5 -0.3(3) . .
P1 C1 C6 C5 175.43(14) . .
C2 C1 C6 C7 -179.78(17) . .
P1 C1 C6 C7 -4.0(2) . .
C5 C6 C7 C9 4.2(3) . .
C1 C6 C7 C9 -176.36(18) . .
C5 C6 C7 C8 -176.77(18) . .
C1 C6 C7 C8 2.6(2) . .
C9 C7 C8 C9 0.1(3) . 2
C6 C7 C8 C9 -178.94(17) . 2
C9 C7 C8 P1 179.12(14) . .
C6 C7 C8 P1 0.1(2) . .
C1 P1 C8 C9 176.98(18) . 2
C19 P1 C8 C9 -76.80(19) . 2
S1 P1 C8 C9 53.0(2) . 2
C1 P1 C8 C7 -1.94(15) . .
C19 P1 C8 C7 104.27(15) . .
S1 P1 C8 C7 -125.94(12) . .
C8 C7 C9 C8 -0.1(3) . 2
C6 C7 C9 C8 178.81(17) . 2
C17 P2 C10 C11 -177.98(19) . .
C25 P2 C10 C11 -70.1(2) . .
S2 P2 C10 C11 60.1(2) . .
C17 P2 C10 C15 -0.37(15) . .
C25 P2 C10 C15 107.49(15) . .
S2 P2 C10 C15 -122.26(14) . .
C15 C10 C11 C12 -0.4(3) . .
P2 C10 C11 C12 176.92(16) . .
C10 C11 C12 C13 1.8(3) . .
C10 C11 C12 C35 -179.66(18) . .
C11 C12 C13 C14 -1.4(3) . .
C35 C12 C13 C14 -179.99(19) . .
C12 C13 C14 C15 -0.3(3) . .
C13 C14 C15 C10 1.7(3) . .
C13 C14 C15 C16 -177.83(19) . .
C11 C10 C15 C14 -1.3(3) . .
P2 C10 C15 C14 -179.11(15) . .
C11 C10 C15 C16 178.26(18) . .
P2 C10 C15 C16 0.5(2) . .
C14 C15 C16 C18 -1.4(3) . 2_666
C10 C15 C16 C18 179.00(19) . 2_666
C14 C15 C16 C17 179.18(19) . .
C10 C15 C16 C17 -0.4(2) . .
C18 C16 C17 C18 -0.7(3) 2_666 .
C15 C16 C17 C18 178.78(17) . .
C18 C16 C17 P2 -179.35(14) 2_666 .
C15 C16 C17 P2 0.1(2) . .
C10 P2 C17 C18 -178.46(18) . .
C25 P2 C17 C18 75.21(19) . .
S2 P2 C17 C18 -53.9(2) . .
C10 P2 C17 C16 0.16(15) . .
C25 P2 C17 C16 -106.17(15) . .
S2 P2 C17 C16 124.72(13) . .
C16 C17 C18 C16 0.7(3) . 2_666
P2 C17 C18 C16 179.11(15) . 2_666
C1 P1 C19 C20 -148.37(17) . .
C8 P1 C19 C20 114.74(18) . .
S1 P1 C19 C20 -16.77(19) . .
C1 P1 C19 C24 29.1(2) . .
C8 P1 C19 C24 -67.76(19) . .
S1 P1 C19 C24 160.74(16) . .
C24 C19 C20 C21 -2.1(3) . .
P1 C19 C20 C21 175.45(18) . .
C19 C20 C21 C22 -0.6(4) . .
C20 C21 C22 C23 3.2(4) . .
C21 C22 C23 C24 -2.9(4) . .
C22 C23 C24 C19 0.1(4) . .
C20 C19 C24 C23 2.3(3) . .
P1 C19 C24 C23 -175.17(18) . .
C10 P2 C25 C26 131.30(17) . .
C17 P2 C25 C26 -132.09(17) . .
S2 P2 C25 C26 -1.91(18) . .
C10 P2 C25 C30 -46.96(18) . .
C17 P2 C25 C30 49.66(18) . .
S2 P2 C25 C30 179.83(13) . .
C30 C25 C26 C27 -0.6(3) . .
P2 C25 C26 C27 -178.87(15) . .
C25 C26 C27 C28 0.1(3) . .
C26 C27 C28 C29 0.4(3) . .
C27 C28 C29 C30 -0.5(3) . .
C28 C29 C30 C25 0.1(3) . .
C26 C25 C30 C29 0.5(3) . .
P2 C25 C30 C29 178.80(15) . .
C2 C3 C31 C32 92.8(2) . .
C4 C3 C31 C32 -87.6(2) . .
C3 C31 C32 C33 177.38(17) . .
C31 C32 C33 C34 177.17(18) . .
C11 C12 C35 C36 -97.2(2) . .
C13 C12 C35 C36 81.3(3) . .
C12 C35 C36 C37 64.9(3) . .
C35 C36 C37 C38 61.3(3) . .

loop_
_cod_changelog_entry_id
_cod_changelog_entry_author
_cod_changelog_entry_date
_cod_changelog_entry_text
1 'Vaitkus, Antanas' 2022-05-07T06:30:00+03:00
;
 Replaced the '&#x009D;' sequence with a backslash symbol ('\')
 in the value of the '_refine_ls_weighting_details' data item.
;
